data_4035511
loop_
_publ_author_name
'Baumann, Andreas N.'
'Sch\"uppel, Franziska'
'Eisold, Michael'
'Kreppel, Andrea'
'de Vivie-Riedle, Regina'
'Didier, Dorian'

_publ_section_title
;
 Oxidative Ring Contraction of Cyclobutenes: General Approach to
 Cyclopropylketones including Mechanistic Insights.
;
_journal_issue 9
_journal_name_full 'The Journal of organic chemistry'
_journal_page_first 4905
_journal_page_last 4921
_journal_paper_doi 10.1021/acs.joc.8b00297
_journal_volume 83
_journal_year 2018
_chemical_formula_moiety 'C17 H22 O4'
_chemical_formula_sum 'C17 H22 O4'
_chemical_formula_weight 290.34
_chemical_name_common ANB
_space_group_crystal_system monoclinic
_space_group_IT_number 14
_space_group_name_Hall '-P 2yn'
_space_group_name_H-M_alt 'P 1 21/n 1'
_atom_sites_solution_hydrogens geom
_audit_block_code C17H22O4_vv622_knochel
_audit_creation_method 'APEX3 v2016.9-0'
_audit_update_record 05-Oct-17
_cell_angle_alpha 90
_cell_angle_beta 90.1720(10)
_cell_angle_gamma 90
_cell_formula_units_Z 4
_cell_length_a 7.2837(3)
_cell_length_b 8.5870(3)
_cell_length_c 24.8197(9)
_cell_measurement_reflns_used 9967
_cell_measurement_temperature 102.(2)
_cell_measurement_theta_max 26.3966
_cell_measurement_theta_min 2.8847
_cell_volume 1552.34(10)
_computing_cell_refinement 'SAINT V8.37A (Bruker AXS Inc., 2015)'
_computing_data_collection 'APEX3 v2016.5-0, Bruker AXS (2016)'
_computing_data_reduction 'SAINT V8.37A (Bruker AXS Inc., 2015)'
_computing_molecular_graphics 'shelXle (C.B. Huebschle, rev 807)'
_computing_structure_refinement 'SHELXL-2014/7 (Sheldrick, 2014)'
_computing_structure_solution 'XT, VERSION 2014/5'
_diffrn_ambient_temperature 102.(2)
_diffrn_detector_area_resol_mean 7.4074
_diffrn_measured_fraction_theta_full 0.996
_diffrn_measured_fraction_theta_max 0.996
_diffrn_measurement_device 'fixed-chi three-circle diffractometer'
_diffrn_measurement_device_type 'Bruker D8 Venture TXS'
_diffrn_measurement_method 'mix of phi and omega scans'
_diffrn_radiation_monochromator 'focusing mirrors'
_diffrn_radiation_type MoK\a
_diffrn_radiation_wavelength 0.71073
_diffrn_reflns_av_R_equivalents 0.0320
_diffrn_reflns_av_unetI/netI 0.0184
_diffrn_reflns_Laue_measured_fraction_full 0.996
_diffrn_reflns_Laue_measured_fraction_max 0.996
_diffrn_reflns_limit_h_max 9
_diffrn_reflns_limit_h_min -9
_diffrn_reflns_limit_k_max 10
_diffrn_reflns_limit_k_min -10
_diffrn_reflns_limit_l_max 29
_diffrn_reflns_limit_l_min -31
_diffrn_reflns_number 26869
_diffrn_reflns_point_group_measured_fraction_full 0.996
_diffrn_reflns_point_group_measured_fraction_max 0.996
_diffrn_reflns_theta_full 25.242
_diffrn_reflns_theta_max 26.372
_diffrn_reflns_theta_min 3.283
_diffrn_source 'rotating anode (TXS)'
_diffrn_source_current 50
_diffrn_source_power 2.5
_diffrn_source_type 'Bruker TXS'
_diffrn_source_voltage 50
_exptl_absorpt_coefficient_mu 0.087
_exptl_absorpt_correction_T_max 0.9705
_exptl_absorpt_correction_T_min 0.9449
_exptl_absorpt_correction_type multi-scan
_exptl_absorpt_process_details
;
SADABS-2016/2 - Bruker AXS area detector scaling and absorption correction
;
_exptl_crystal_colour colourless
_exptl_crystal_density_diffrn 1.242
_exptl_crystal_density_method 'not measured'
_exptl_crystal_description block
_exptl_crystal_F_000 624
_exptl_crystal_size_max 0.100
_exptl_crystal_size_mid 0.070
_exptl_crystal_size_min 0.060
_refine_diff_density_max 0.232
_refine_diff_density_min -0.183
_refine_diff_density_rms 0.041
_refine_ls_extinction_method none
_refine_ls_goodness_of_fit_ref 1.055
_refine_ls_hydrogen_treatment constr
_refine_ls_matrix_type full
_refine_ls_number_parameters 194
_refine_ls_number_reflns 3153
_refine_ls_number_restraints 0
_refine_ls_restrained_S_all 1.055
_refine_ls_R_factor_all 0.0464
_refine_ls_R_factor_gt 0.0389
_refine_ls_shift/su_max 0.000
_refine_ls_shift/su_mean 0.000
_refine_ls_structure_factor_coef Fsqd
_refine_ls_weighting_details 'w=1/[\s^2^(Fo^2^)+(0.0425P)^2^+0.7285P] where P=(Fo^2^+2Fc^2^)/3'
_refine_ls_weighting_scheme calc
_refine_ls_wR_factor_gt 0.0957
_refine_ls_wR_factor_ref 0.1012
_reflns_Friedel_coverage 0.000
_reflns_number_gt 2736
_reflns_number_total 3153
_reflns_threshold_expression 'I > 2\s(I)'
_cod_data_source_file jo8b00297_si_003.cif
_cod_data_source_block vv622
_cod_depositor_comments
;
The following automatic conversions were performed:

data item '_exptl_absorpt_correction_type' value 'Multi-Scan' was
changed to 'multi-scan' in accordance with the
/home/data/users/saulius/crontab/automatic-downloads/current/ACS/lib/dictionaries/cif_core.dic
dictionary named 'cif_core.dic' version 2.4.2 last updated on
2011-04-26.

Automatic conversion script
Id: cif_fix_values 6909 2019-04-08 15:41:33Z antanas 
;
_cod_database_code 4035511
_shelx_estimated_absorpt_t_min 0.991
_shelx_estimated_absorpt_t_max 0.995
_shelx_space_group_comment
;
The symmetry employed for this shelxl refinement is uniquely defined
by the following loop, which should always be used as a source of
symmetry information in preference to the above space-group names.
They are only intended as comments.
;

loop_
_space_group_symop_operation_xyz
'x, y, z'
'-x+1/2, y+1/2, -z+1/2'
'-x, -y, -z'
'x-1/2, -y-1/2, z-1/2'

loop_
_atom_site_label
_atom_site_type_symbol
_atom_site_fract_x
_atom_site_fract_y
_atom_site_fract_z
_atom_site_U_iso_or_equiv
_atom_site_adp_type
_atom_site_occupancy
_atom_site_site_symmetry_order
_atom_site_calc_flag
_atom_site_refinement_flags_posn
_atom_site_refinement_flags_adp
O1 O 0.79343(12) 0.47444(10) 0.47826(4) 0.0226(2) Uani 1 1 d . .
O2 O 0.82726(12) 0.16663(11) 0.46527(4) 0.0236(2) Uani 1 1 d . .
O3 O 0.59531(13) 0.00579(11) 0.40189(4) 0.0254(2) Uani 1 1 d . .
O4 O 0.22304(16) 0.64830(15) 0.27638(5) 0.0478(3) Uani 1 1 d . .
C1 C 0.26508(17) 0.49201(16) 0.35425(5) 0.0241(3) Uani 1 1 d . .
C2 C 0.13085(19) 0.59099(18) 0.38593(6) 0.0325(3) Uani 1 1 d . .
H2A H 0.1423 0.5909 0.4257 0.039 Uiso 1 1 calc R U
H2B H 0.0928 0.6918 0.3701 0.039 Uiso 1 1 calc R U
C3 C 0.06313(19) 0.44627(19) 0.35963(7) 0.0357(4) Uani 1 1 d . .
H3A H -0.0164 0.4575 0.3274 0.043 Uiso 1 1 calc R U
H3B H 0.0331 0.3566 0.3831 0.043 Uiso 1 1 calc R U
C4 C 0.40725(17) 0.40202(15) 0.38510(5) 0.0212(3) Uani 1 1 d . .
C5 C 0.52836(17) 0.48338(15) 0.41813(5) 0.0205(3) Uani 1 1 d . .
H5 H 0.5161 0.5929 0.4221 0.025 Uiso 1 1 calc R U
C6 C 0.66764(16) 0.40461(15) 0.44535(5) 0.0193(3) Uani 1 1 d . .
C7 C 0.68512(16) 0.24320(15) 0.43953(5) 0.0196(3) Uani 1 1 d . .
C8 C 0.56396(17) 0.16260(15) 0.40585(5) 0.0211(3) Uani 1 1 d . .
C9 C 0.42392(17) 0.24140(15) 0.37894(5) 0.0222(3) Uani 1 1 d . .
H9 H 0.3404 0.1860 0.3566 0.027 Uiso 1 1 calc R U
C10 C 0.31690(19) 0.55225(16) 0.29950(6) 0.0272(3) Uani 1 1 d . .
C11 C 0.4845(2) 0.48081(17) 0.27411(6) 0.0307(3) Uani 1 1 d . .
H11A H 0.5846 0.4805 0.3012 0.037 Uiso 1 1 calc R U
H11B H 0.4564 0.3709 0.2653 0.037 Uiso 1 1 calc R U
C12 C 0.5539(2) 0.55934(16) 0.22391(6) 0.0279(3) Uani 1 1 d . .
C13 C 0.5135(2) 0.50370(18) 0.17535(6) 0.0321(3) Uani 1 1 d . .
H13A H 0.5634 0.5515 0.1441 0.039 Uiso 1 1 calc R U
H13B H 0.4346 0.4161 0.1718 0.039 Uiso 1 1 calc R U
C14 C 0.6755(3) 0.6951(2) 0.23191(7) 0.0471(5) Uani 1 1 d . .
H14A H 0.7224 0.7300 0.1970 0.071 Uiso 1 1 calc R U
H14B H 0.7786 0.6655 0.2552 0.071 Uiso 1 1 calc R U
H14C H 0.6062 0.7797 0.2488 0.071 Uiso 1 1 calc R U
C15 C 0.78760(18) 0.64105(15) 0.48189(6) 0.0242(3) Uani 1 1 d . .
H15A H 0.8893 0.6776 0.5045 0.036 Uiso 1 1 calc R U
H15B H 0.6707 0.6733 0.4979 0.036 Uiso 1 1 calc R U
H15C H 0.7988 0.6861 0.4458 0.036 Uiso 1 1 calc R U
C16 C 0.7690(2) 0.08383(18) 0.51237(6) 0.0301(3) Uani 1 1 d . .
H16A H 0.8767 0.0423 0.5313 0.045 Uiso 1 1 calc R U
H16B H 0.6883 -0.0022 0.5017 0.045 Uiso 1 1 calc R U
H16C H 0.7023 0.1548 0.5362 0.045 Uiso 1 1 calc R U
C17 C 0.5043(2) -0.07420(17) 0.35914(6) 0.0329(3) Uani 1 1 d . .
H17A H 0.5536 -0.1800 0.3562 0.049 Uiso 1 1 calc R U
H17B H 0.5244 -0.0184 0.3252 0.049 Uiso 1 1 calc R U
H17C H 0.3725 -0.0792 0.3666 0.049 Uiso 1 1 calc R U

loop_
_atom_site_aniso_label
_atom_site_aniso_U_11
_atom_site_aniso_U_22
_atom_site_aniso_U_33
_atom_site_aniso_U_23
_atom_site_aniso_U_13
_atom_site_aniso_U_12
O1 0.0180(4) 0.0208(5) 0.0290(5) -0.0014(4) -0.0023(4) -0.0006(3)
O2 0.0181(4) 0.0243(5) 0.0284(5) 0.0056(4) 0.0014(4) 0.0039(4)
O3 0.0304(5) 0.0177(5) 0.0281(5) -0.0004(4) -0.0002(4) 0.0000(4)
O4 0.0441(7) 0.0592(8) 0.0402(6) 0.0209(6) 0.0059(5) 0.0256(6)
C1 0.0182(6) 0.0253(7) 0.0289(7) 0.0035(6) -0.0011(5) 0.0010(5)
C2 0.0240(7) 0.0369(8) 0.0365(8) 0.0082(7) 0.0042(6) 0.0107(6)
C3 0.0182(7) 0.0435(9) 0.0452(9) 0.0122(7) -0.0033(6) -0.0024(6)
C4 0.0173(6) 0.0236(7) 0.0227(6) 0.0036(5) 0.0028(5) -0.0003(5)
C5 0.0180(6) 0.0184(6) 0.0252(6) 0.0017(5) 0.0036(5) 0.0005(5)
C6 0.0148(6) 0.0224(6) 0.0208(6) 0.0002(5) 0.0035(5) -0.0019(5)
C7 0.0155(6) 0.0223(6) 0.0210(6) 0.0035(5) 0.0038(5) 0.0021(5)
C8 0.0220(6) 0.0181(6) 0.0231(6) 0.0017(5) 0.0057(5) -0.0002(5)
C9 0.0209(6) 0.0230(7) 0.0225(6) 0.0016(5) 0.0001(5) -0.0040(5)
C10 0.0267(7) 0.0255(7) 0.0295(7) 0.0032(6) -0.0028(6) 0.0021(5)
C11 0.0342(8) 0.0263(7) 0.0314(7) 0.0065(6) 0.0062(6) 0.0057(6)
C12 0.0302(7) 0.0236(7) 0.0298(7) 0.0032(6) 0.0041(6) 0.0030(6)
C13 0.0339(8) 0.0309(8) 0.0315(7) -0.0026(6) -0.0005(6) -0.0034(6)
C14 0.0679(12) 0.0406(10) 0.0329(8) 0.0027(7) -0.0043(8) -0.0249(9)
C15 0.0194(6) 0.0212(7) 0.0321(7) -0.0028(5) 0.0013(5) -0.0018(5)
C16 0.0298(7) 0.0312(8) 0.0292(7) 0.0091(6) 0.0022(6) 0.0058(6)
C17 0.0461(9) 0.0216(7) 0.0309(7) -0.0027(6) -0.0022(6) -0.0041(6)

loop_
_atom_type_symbol
_atom_type_description
_atom_type_scat_dispersion_real
_atom_type_scat_dispersion_imag
_atom_type_scat_source
C C 0.0033 0.0016 'International Tables Vol C Tables 4.2.6.8 and 6.1.1.4'
H H 0.0000 0.0000 'International Tables Vol C Tables 4.2.6.8 and 6.1.1.4'
O O 0.0106 0.0060 'International Tables Vol C Tables 4.2.6.8 and 6.1.1.4'

loop_
_geom_angle_atom_site_label_1
_geom_angle_atom_site_label_2
_geom_angle_atom_site_label_3
_geom_angle
C6 O1 C15 117.14(10)
C7 O2 C16 112.95(10)
C8 O3 C17 116.75(11)
C4 C1 C10 117.64(11)
C4 C1 C2 117.96(12)
C10 C1 C2 116.09(12)
C4 C1 C3 119.07(12)
C10 C1 C3 114.31(12)
C2 C1 C3 58.46(10)
C3 C2 C1 61.16(9)
C3 C2 H2A 117.7
C1 C2 H2A 117.7
C3 C2 H2B 117.7
C1 C2 H2B 117.7
H2A C2 H2B 114.8
C2 C3 C1 60.38(9)
C2 C3 H3A 117.7
C1 C3 H3A 117.7
C2 C3 H3B 117.7
C1 C3 H3B 117.7
H3A C3 H3B 114.9
C5 C4 C9 120.45(12)
C5 C4 C1 118.54(12)
C9 C4 C1 120.94(12)
C4 C5 C6 120.13(12)
C4 C5 H5 119.9
C6 C5 H5 119.9
O1 C6 C5 124.33(12)
O1 C6 C7 115.85(11)
C5 C6 C7 119.83(12)
O2 C7 C8 120.80(11)
O2 C7 C6 119.47(11)
C8 C7 C6 119.67(11)
O3 C8 C9 124.42(12)
O3 C8 C7 115.15(11)
C9 C8 C7 120.43(12)
C8 C9 C4 119.49(12)
C8 C9 H9 120.3
C4 C9 H9 120.3
O4 C10 C1 121.23(13)
O4 C10 C11 122.33(13)
C1 C10 C11 116.36(11)
C12 C11 C10 116.00(12)
C12 C11 H11A 108.3
C10 C11 H11A 108.3
C12 C11 H11B 108.3
C10 C11 H11B 108.3
H11A C11 H11B 107.4
C13 C12 C14 122.47(14)
C13 C12 C11 121.04(14)
C14 C12 C11 116.42(13)
C12 C13 H13A 120.0
C12 C13 H13B 120.0
H13A C13 H13B 120.0
C12 C14 H14A 109.5
C12 C14 H14B 109.5
H14A C14 H14B 109.5
C12 C14 H14C 109.5
H14A C14 H14C 109.5
H14B C14 H14C 109.5
O1 C15 H15A 109.5
O1 C15 H15B 109.5
H15A C15 H15B 109.5
O1 C15 H15C 109.5
H15A C15 H15C 109.5
H15B C15 H15C 109.5
O2 C16 H16A 109.5
O2 C16 H16B 109.5
H16A C16 H16B 109.5
O2 C16 H16C 109.5
H16A C16 H16C 109.5
H16B C16 H16C 109.5
O3 C17 H17A 109.5
O3 C17 H17B 109.5
H17A C17 H17B 109.5
O3 C17 H17C 109.5
H17A C17 H17C 109.5
H17B C17 H17C 109.5

loop_
_geom_bond_atom_site_label_1
_geom_bond_atom_site_label_2
_geom_bond_distance
O1 C6 1.3643(15)
O1 C15 1.4341(16)
O2 C7 1.3815(15)
O2 C16 1.4334(16)
O3 C8 1.3693(16)
O3 C17 1.4255(17)
O4 C10 1.2143(17)
C1 C4 1.5004(18)
C1 C10 1.5032(19)
C1 C2 1.5171(19)
C1 C3 1.5287(18)
C2 C3 1.487(2)
C2 H2A 0.9900
C2 H2B 0.9900
C3 H3A 0.9900
C3 H3B 0.9900
C4 C5 1.3907(18)
C4 C9 1.3930(19)
C5 C6 1.3924(18)
C5 H5 0.9500
C6 C7 1.3994(18)
C7 C8 1.3972(18)
C8 C9 1.3930(18)
C9 H9 0.9500
C10 C11 1.506(2)
C11 C12 1.5055(19)
C11 H11A 0.9900
C11 H11B 0.9900
C12 C13 1.329(2)
C12 C14 1.477(2)
C13 H13A 0.9500
C13 H13B 0.9500
C14 H14A 0.9800
C14 H14B 0.9800
C14 H14C 0.9800
C15 H15A 0.9800
C15 H15B 0.9800
C15 H15C 0.9800
C16 H16A 0.9800
C16 H16B 0.9800
C16 H16C 0.9800
C17 H17A 0.9800
C17 H17B 0.9800
C17 H17C 0.9800

loop_
_geom_torsion_atom_site_label_1
_geom_torsion_atom_site_label_2
_geom_torsion_atom_site_label_3
_geom_torsion_atom_site_label_4
_geom_torsion
C4 C1 C2 C3 -108.64(14)
C10 C1 C2 C3 103.72(14)
C4 C1 C3 C2 106.75(14)
C10 C1 C3 C2 -106.80(13)
C10 C1 C4 C5 88.37(16)
C2 C1 C4 C5 -58.76(17)
C3 C1 C4 C5 -126.27(14)
C10 C1 C4 C9 -88.55(16)
C2 C1 C4 C9 124.31(14)
C3 C1 C4 C9 56.81(18)
C9 C4 C5 C6 0.03(19)
C1 C4 C5 C6 -176.91(11)
C15 O1 C6 C5 -4.25(17)
C15 O1 C6 C7 175.50(11)
C4 C5 C6 O1 179.52(11)
C4 C5 C6 C7 -0.21(18)
C16 O2 C7 C8 -79.40(14)
C16 O2 C7 C6 103.57(13)
O1 C6 C7 O2 -1.86(16)
C5 C6 C7 O2 177.90(11)
O1 C6 C7 C8 -178.92(11)
C5 C6 C7 C8 0.84(18)
C17 O3 C8 C9 13.85(18)
C17 O3 C8 C7 -165.90(11)
O2 C7 C8 O3 1.46(17)
C6 C7 C8 O3 178.48(11)
O2 C7 C8 C9 -178.31(11)
C6 C7 C8 C9 -1.29(18)
O3 C8 C9 C4 -178.64(12)
C7 C8 C9 C4 1.10(18)
C5 C4 C9 C8 -0.46(19)
C1 C4 C9 C8 176.40(11)
C4 C1 C10 O4 -166.70(14)
C2 C1 C10 O4 -19.0(2)
C3 C1 C10 O4 46.3(2)
C4 C1 C10 C11 16.46(19)
C2 C1 C10 C11 164.20(13)
C3 C1 C10 C11 -130.51(14)
O4 C10 C11 C12 13.0(2)
C1 C10 C11 C12 -170.16(12)
C10 C11 C12 C13 -99.14(17)
C10 C11 C12 C14 83.85(18)
